data_4108659
loop_
_publ_author_name
'Yutaka Matsuo'
'Akihiko Iwashita'
'Yoko Abe'
'Chang-Zhi Li'
'Keiko Matsuo'
'Masahiko Hashiguchi'
'Eiichi Nakamura'

_publ_contact_author 'MATSUO, Yutaka'
_publ_contact_author_email matsuo@chem.s.u-tokyo.ac.jp
_publ_section_title
;
 Regioselective Synthesis of 1,4-Di(organo)[60]fullerenes through
 DMF-assisted Monoaddition of Silylmethyl Grignard Reagents and Subsequent
 Alkylation Reaction
;
_journal_name_full 'Journal of the American Chemical Society'
_journal_page_first 15429
_journal_page_last 15436
_journal_paper_doi 10.1021/ja8041299
_journal_volume 130
_journal_year 2008
_chemical_compound_source 'synthesis as described'
_chemical_formula_moiety 'C66 H16 O1 Si1'
_chemical_formula_sum 'C66 H16 O Si'
_chemical_formula_weight 852.88
_chemical_name_systematic
;
 C60CH2SiMe2OiPrH
;
_space_group_IT_number 86
_symmetry_cell_setting tetragonal
_symmetry_Int_Tables_number 86
_symmetry_space_group_name_Hall '-P 4bc'
_symmetry_space_group_name_H-M 'P 42/n :2'
_atom_sites_solution_hydrogens geom
_atom_sites_solution_primary direct
_atom_sites_solution_secondary difmap
_audit_creation_date 2008-08-21T10:14:31-00:00
_cell_angle_alpha 90
_cell_angle_beta 90
_cell_angle_gamma 90
_cell_formula_units_Z 8
_cell_length_a 22.7780(8)
_cell_length_b 22.778
_cell_length_c 13.8550(3)
_cell_measurement_reflns_used 50948
_cell_measurement_temperature 153(2)
_cell_measurement_theta_max 25.72
_cell_measurement_theta_min 2.31
_cell_measurement_wavelength 0.71073
_cell_volume 7188.5(3)
_computing_cell_refinement Scalepack(HKL)
_computing_data_collection Xpress(MacScience)
_computing_data_reduction 'Denzo and Scalepack(HKL)'
_computing_molecular_graphics 'Ortep-3 for Windows (Farrugia, 1997)'
_computing_structure_refinement 'SHELXL-97 (Sheldrick, 1997)'
_computing_structure_solution 'SHELXS-86 (Sheldrick, 1986)'
_diffrn_ambient_temperature 153(2)
_diffrn_measured_fraction_theta_full 0.998
_diffrn_measured_fraction_theta_max 0.998
_diffrn_measurement_device_type 'Imaging Plate'
_diffrn_measurement_method oscillation
_diffrn_radiation_monochromator graphite
_diffrn_radiation_probe x-ray
_diffrn_radiation_type MoK\a
_diffrn_radiation_wavelength 0.71073
_diffrn_reflns_av_R_equivalents 0
_diffrn_reflns_av_unetI/netI 0.0156
_diffrn_reflns_limit_h_max 27
_diffrn_reflns_limit_h_min 0
_diffrn_reflns_limit_k_max 19
_diffrn_reflns_limit_k_min -19
_diffrn_reflns_limit_l_max 16
_diffrn_reflns_limit_l_min 0
_diffrn_reflns_number 6842
_diffrn_reflns_theta_full 25.72
_diffrn_reflns_theta_max 25.72
_diffrn_reflns_theta_min 2.31
_diffrn_standards_decay_% NA
_diffrn_standards_interval_count NA
_diffrn_standards_number NA
_exptl_absorpt_coefficient_mu 0.124
_exptl_absorpt_correction_type none
_exptl_crystal_colour orange
_exptl_crystal_density_diffrn 1.576
_exptl_crystal_description prism
_exptl_crystal_F_000 3472
_exptl_crystal_size_max 0.40
_exptl_crystal_size_mid 0.20
_exptl_crystal_size_min 0.10
_refine_diff_density_max 1.392
_refine_diff_density_min -0.581
_refine_diff_density_rms 0.092
_refine_ls_extinction_coef 0.0027(5)
_refine_ls_extinction_expression Fc^*^=kFc[1+0.001xFc^2^\l^3^/sin(2\q)]^-1/4^
_refine_ls_extinction_method SHELXL
_refine_ls_goodness_of_fit_ref 1.043
_refine_ls_hydrogen_treatment mixed
_refine_ls_matrix_type full
_refine_ls_number_parameters 618
_refine_ls_number_reflns 6842
_refine_ls_number_restraints 0
_refine_ls_restrained_S_all 1.043
_refine_ls_R_factor_all 0.0858
_refine_ls_R_factor_gt 0.0794
_refine_ls_shift/su_max 0.001
_refine_ls_shift/su_mean 0
_refine_ls_structure_factor_coef Fsqd
_refine_ls_weighting_details 'calc w=1/[\s^2^(Fo^2^)+(0.1325P)^2^+11.7608P] where P=(Fo^2^+2Fc^2^)/3'
_refine_ls_weighting_scheme calc
_refine_ls_wR_factor_gt 0.2253
_refine_ls_wR_factor_ref 0.2319
_reflns_number_gt 6054
_reflns_number_total 6842
_reflns_threshold_expression >2sigma(I)
_cod_data_source_file ja8041299_si_002.cif
_cod_data_source_block C60SiOiPr
_cod_original_sg_symbol_Hall 'P 4n -1n'
_cod_original_sg_symbol_H-M 'P 42/n'
_cod_database_code 4108659

loop_
_symmetry_equiv_pos_as_xyz
'x, y, z'
'-x+1/2, -y+1/2, z'
'-y, x+1/2, z+1/2'
'y+1/2, -x, z+1/2'
'-x, -y, -z'
'x-1/2, y-1/2, -z'
'y, -x-1/2, -z-1/2'
'-y-1/2, x, -z-1/2'

loop_
_atom_site_label
_atom_site_type_symbol
_atom_site_fract_x
_atom_site_fract_y
_atom_site_fract_z
_atom_site_U_iso_or_equiv
_atom_site_adp_type
_atom_site_occupancy
_atom_site_symmetry_multiplicity
_atom_site_calc_flag
_atom_site_refinement_flags
C1 C 0.78617(13) -0.07179(14) 0.8465(2) 0.0352(7) Uani 1 1 d .
C2 C 0.76979(14) -0.09920(13) 0.7492(2) 0.0340(7) Uani 1 1 d .
C3 C 0.71246(14) -0.08030(14) 0.7198(2) 0.0384(7) Uani 1 1 d .
C4 C 0.69547(13) -0.03077(15) 0.7825(2) 0.0362(7) Uani 1 1 d .
C5 C 0.74219(13) -0.02091(13) 0.8488(2) 0.0316(6) Uani 1 1 d .
C6 C 0.85249(14) -0.05141(14) 0.8503(2) 0.0357(7) Uani 1 1 d .
C7 C 0.80958(16) -0.11688(13) 0.6815(2) 0.0395(7) Uani 1 1 d .
C8 C 0.69527(16) -0.08119(15) 0.6242(3) 0.0435(8) Uani 1 1 d .
C9 C 0.66223(14) 0.01455(16) 0.7447(3) 0.0415(8) Uani 1 1 d .
C10 C 0.75654(14) 0.03592(14) 0.8730(2) 0.0339(7) Uani 1 1 d .
C11 C 0.88857(14) -0.06390(15) 0.7605(3) 0.0402(8) Uani 1 1 d .
C12 C 0.87049(16) -0.09824(15) 0.6868(3) 0.0429(8) Uani 1 1 d .
C13 C 0.79245(18) -0.11731(14) 0.5791(3) 0.0458(8) Uani 1 1 d .
C14 C 0.73643(17) -0.10041(14) 0.5524(2) 0.0437(8) Uani 1 1 d .
C15 C 0.66120(14) -0.03289(17) 0.5853(3) 0.0441(8) Uani 1 1 d .
C16 C 0.64504(14) 0.01405(18) 0.6429(3) 0.0447(8) Uani 1 1 d .
C17 C 0.67660(14) 0.07325(15) 0.7706(2) 0.0411(8) Uani 1 1 d .
C18 C 0.72314(14) 0.08417(14) 0.8327(2) 0.0363(7) Uani 1 1 d .
C19 C 0.81845(15) 0.05417(14) 0.8793(2) 0.0357(7) Uani 1 1 d .
C20 C 0.86270(14) 0.01482(15) 0.8611(2) 0.0366(7) Uani 1 1 d .
C21 C 0.92798(14) -0.01489(17) 0.7413(3) 0.0445(8) Uani 1 1 d .
C22 C 0.89087(17) -0.08771(16) 0.5888(3) 0.0464(9) Uani 1 1 d .
C23 C 0.84335(19) -0.09945(15) 0.5244(3) 0.0488(9) Uani 1 1 d .
C24 C 0.72831(17) -0.06395(16) 0.4671(3) 0.0464(8) Uani 1 1 d .
C25 C 0.68207(16) -0.02211(17) 0.4867(3) 0.0462(8) Uani 1 1 d .
C26 C 0.64877(14) 0.07299(18) 0.6075(3) 0.0460(8) Uani 1 1 d .
C27 C 0.66818(15) 0.11065(17) 0.6857(3) 0.0464(9) Uani 1 1 d .
C28 C 0.76277(18) 0.13243(14) 0.8140(2) 0.0440(8) Uani 1 1 d .
C29 C 0.82239(17) 0.11366(14) 0.8422(2) 0.0428(8) Uani 1 1 d .
C30 C 0.91124(13) 0.03322(15) 0.8024(2) 0.0386(7) Uani 1 1 d .
C31 C 0.94895(14) -0.00446(18) 0.6486(3) 0.0480(9) Uani 1 1 d .
C32 C 0.92952(15) -0.04239(18) 0.5711(3) 0.0469(9) Uani 1 1 d .
C33 C 0.83543(19) -0.06496(15) 0.4417(2) 0.0466(9) Uani 1 1 d .
C34 C 0.77593(18) -0.04660(16) 0.4129(2) 0.0468(9) Uani 1 1 d .
C35 C 0.68557(14) 0.03553(16) 0.4526(2) 0.0407(8) Uani 1 1 d .
C36 C 0.66852(14) 0.08356(17) 0.5152(3) 0.0439(8) Uani 1 1 d .
C37 C 0.70674(17) 0.15667(15) 0.6690(3) 0.0465(9) Uani 1 1 d .
C38 C 0.75477(18) 0.16824(14) 0.7336(3) 0.0473(9) Uani 1 1 d .
C39 C 0.86975(17) 0.13179(16) 0.7885(3) 0.0462(8) Uani 1 1 d .
C40 C 0.91521(15) 0.09119(16) 0.7694(3) 0.0447(8) Uani 1 1 d .
C41 C 0.95318(14) 0.05454(19) 0.6133(3) 0.0472(9) Uani 1 1 d .
C42 C 0.92173(15) -0.00510(18) 0.4857(3) 0.0472(9) Uani 1 1 d .
C43 C 0.87528(16) -0.01658(16) 0.4220(2) 0.0433(8) Uani 1 1 d .
C44 C 0.78027(16) 0.01356(16) 0.3763(2) 0.0412(8) Uani 1 1 d .
C45 C 0.73611(15) 0.05393(16) 0.3966(2) 0.0406(8) Uani 1 1 d .
C46 C 0.70938(15) 0.13261(16) 0.4960(2) 0.0441(8) Uani 1 1 d .
C47 C 0.72765(17) 0.16774(15) 0.5707(3) 0.0451(8) Uani 1 1 d .
C48 C 0.80559(18) 0.18655(14) 0.6787(3) 0.0463(8) Uani 1 1 d .
C49 C 0.86126(18) 0.16938(15) 0.7034(3) 0.0479(9) Uani 1 1 d .
C50 C 0.93674(15) 0.10199(17) 0.6708(3) 0.0488(9) Uani 1 1 d .
C51 C 0.93606(15) 0.05393(18) 0.5113(3) 0.0481(9) Uani 1 1 d .
C52 C 0.84141(16) 0.03177(15) 0.3822(2) 0.0402(7) Uani 1 1 d .
C53 C 0.75064(15) 0.11376(15) 0.4229(2) 0.0378(7) Uani 1 1 d .
C54 C 0.78787(17) 0.18620(14) 0.5762(3) 0.0445(8) Uani 1 1 d .
C55 C 0.90324(17) 0.14979(17) 0.6321(3) 0.0480(9) Uani 1 1 d .
C56 C 0.90378(14) 0.10052(16) 0.4733(2) 0.0415(8) Uani 1 1 d .
C57 C 0.85537(15) 0.08930(15) 0.4077(2) 0.0384(7) Uani 1 1 d .
C58 C 0.80952(15) 0.13082(14) 0.4281(2) 0.0377(7) Uani 1 1 d .
C59 C 0.82831(15) 0.16857(14) 0.5072(2) 0.0391(7) Uani 1 1 d .
C60 C 0.88712(16) 0.14989(16) 0.5356(3) 0.0445(8) Uani 1 1 d .
C61 C 0.77361(15) -0.11724(15) 0.9295(2) 0.0401(7) Uani 1 1 d .
H61A H 0.799 -0.1507 0.9179 0.048 Uiso 1 1 calc R
H61B H 0.7337 -0.1309 0.9205 0.048 Uiso 1 1 calc R
C62 C 0.7332(2) -0.0366(2) 1.0995(3) 0.0709(14) Uani 1 1 d .
H62A H 0.7431 -0.0019 1.0639 0.106 Uiso 1 1 calc R
H62B H 0.7385 -0.0295 1.1672 0.106 Uiso 1 1 calc R
H62C H 0.6929 -0.0468 1.0873 0.106 Uiso 1 1 calc R
C63 C 0.7619(2) -0.1643(2) 1.1314(3) 0.0692(13) Uani 1 1 d .
H63A H 0.7866 -0.1964 1.1122 0.104 Uiso 1 1 calc R
H63B H 0.7216 -0.1744 1.1195 0.104 Uiso 1 1 calc R
H63C H 0.7673 -0.1567 1.199 0.104 Uiso 1 1 calc R
C64 C 0.87680(18) -0.05667(18) 1.1632(3) 0.0524(9) Uani 1 1 d .
H64 H 0.846 -0.0413 1.2056 0.063 Uiso 1 1 calc R
C65 C 0.9111(2) -0.1033(2) 1.2143(3) 0.0724(14) Uani 1 1 d .
H65A H 0.885 -0.134 1.235 0.109 Uiso 1 1 calc R
H65B H 0.9304 -0.0866 1.2695 0.109 Uiso 1 1 calc R
H65C H 0.94 -0.1194 1.1712 0.109 Uiso 1 1 calc R
C66 C 0.9153(5) -0.0082(4) 1.1299(6) 0.163(5) Uani 1 1 d .
H66A H 0.8921 0.021 1.0977 0.245 Uiso 1 1 calc R
H66B H 0.9442 -0.0235 1.086 0.245 Uiso 1 1 calc R
H66C H 0.9347 0.0092 1.1844 0.245 Uiso 1 1 calc R
O O 0.85052(12) -0.08149(12) 1.07445(18) 0.0500(6) Uani 1 1 d .
Si Si 0.78140(4) -0.09794(4) 1.06098(7) 0.0428(3) Uani 1 1 d .
H1 H 0.8728(16) -0.0771(16) 0.910(3) 0.040(9) Uiso 1 1 d .

loop_
_atom_site_aniso_label
_atom_site_aniso_U_11
_atom_site_aniso_U_22
_atom_site_aniso_U_33
_atom_site_aniso_U_23
_atom_site_aniso_U_13
_atom_site_aniso_U_12
C1 0.0316(15) 0.0345(16) 0.0395(16) -0.0018(13) 0.0025(12) -0.0014(12)
C2 0.0398(16) 0.0247(14) 0.0374(16) 0.0041(12) -0.0002(13) -0.0020(12)
C3 0.0356(16) 0.0346(16) 0.0449(18) 0.0059(13) 0.0012(13) -0.0117(13)
C4 0.0270(14) 0.0459(18) 0.0357(16) 0.0065(13) 0.0065(12) -0.0059(12)
C5 0.0301(14) 0.0362(15) 0.0286(14) 0.0052(12) 0.0050(11) 0.0005(12)
C6 0.0305(15) 0.0403(17) 0.0363(16) 0.0054(13) 0.0010(12) 0.0024(12)
C7 0.055(2) 0.0243(14) 0.0397(17) 0.0034(12) 0.0035(14) 0.0062(13)
C8 0.0448(19) 0.0405(18) 0.0452(19) 0.0032(14) -0.0041(15) -0.0174(14)
C9 0.0269(15) 0.055(2) 0.0424(18) 0.0068(15) 0.0087(13) 0.0011(13)
C10 0.0398(16) 0.0358(16) 0.0262(14) -0.0008(11) 0.0053(12) 0.0032(12)
C11 0.0351(16) 0.0419(18) 0.0437(18) 0.0131(14) 0.0052(13) 0.0147(13)
C12 0.0479(19) 0.0349(16) 0.0458(19) 0.0079(14) 0.0065(15) 0.0172(14)
C13 0.068(2) 0.0253(15) 0.0438(19) -0.0066(13) 0.0073(16) -0.0003(15)
C14 0.061(2) 0.0304(16) 0.0395(17) -0.0035(13) -0.0070(15) -0.0154(15)
C15 0.0303(16) 0.053(2) 0.0492(19) 0.0119(16) -0.0101(14) -0.0168(14)
C16 0.0223(14) 0.063(2) 0.049(2) 0.0076(17) -0.0008(13) -0.0034(14)
C17 0.0357(17) 0.0480(19) 0.0397(17) 0.0014(14) 0.0141(13) 0.0118(14)
C18 0.0413(17) 0.0376(16) 0.0301(15) -0.0027(12) 0.0104(13) 0.0089(13)
C19 0.0464(18) 0.0349(16) 0.0257(14) -0.0022(12) -0.0047(12) -0.0029(13)
C20 0.0368(16) 0.0433(17) 0.0298(15) 0.0034(13) -0.0053(12) -0.0065(13)
C21 0.0257(15) 0.061(2) 0.0471(19) 0.0088(16) -0.0045(13) 0.0084(14)
C22 0.050(2) 0.0406(18) 0.049(2) 0.0026(15) 0.0138(16) 0.0223(15)
C23 0.073(3) 0.0325(17) 0.0406(18) -0.0081(14) 0.0110(17) 0.0161(16)
C24 0.060(2) 0.0444(19) 0.0352(17) -0.0068(14) -0.0073(15) -0.0109(16)
C25 0.0405(18) 0.054(2) 0.0441(19) -0.0013(15) -0.0162(15) -0.0128(15)
C26 0.0270(15) 0.062(2) 0.049(2) 0.0100(17) -0.0004(14) 0.0104(14)
C27 0.0344(17) 0.057(2) 0.048(2) 0.0019(16) 0.0059(14) 0.0227(15)
C28 0.068(2) 0.0287(15) 0.0351(17) -0.0090(13) 0.0082(15) 0.0067(15)
C29 0.066(2) 0.0330(16) 0.0293(15) -0.0064(13) -0.0061(15) -0.0092(15)
C30 0.0288(15) 0.0497(19) 0.0373(17) 0.0049(14) -0.0114(12) -0.0068(13)
C31 0.0234(15) 0.066(2) 0.054(2) 0.0142(18) 0.0025(14) 0.0070(14)
C32 0.0357(17) 0.058(2) 0.0473(19) 0.0053(16) 0.0108(14) 0.0221(15)
C33 0.073(2) 0.0363(17) 0.0305(16) -0.0083(13) 0.0109(16) 0.0106(16)
C34 0.068(2) 0.0450(19) 0.0276(15) -0.0118(14) 0.0012(15) -0.0112(16)
C35 0.0323(16) 0.055(2) 0.0349(17) 0.0077(14) -0.0141(13) -0.0059(14)
C36 0.0286(16) 0.056(2) 0.0474(19) 0.0108(16) -0.0080(14) 0.0086(14)
C37 0.057(2) 0.0347(17) 0.0482(19) 0.0068(14) 0.0129(16) 0.0228(15)
C38 0.070(2) 0.0264(15) 0.0460(19) -0.0045(14) 0.0087(17) 0.0087(15)
C39 0.059(2) 0.0401(18) 0.0391(18) -0.0054(14) -0.0097(16) -0.0185(16)
C40 0.0416(18) 0.052(2) 0.0409(18) 0.0062(15) -0.0142(14) -0.0178(15)
C41 0.0196(14) 0.075(3) 0.0474(19) 0.0116(18) 0.0011(13) -0.0060(15)
C42 0.0366(17) 0.062(2) 0.0434(19) 0.0041(16) 0.0186(14) 0.0141(15)
C43 0.0447(19) 0.051(2) 0.0347(17) -0.0045(14) 0.0136(14) 0.0108(15)
C44 0.052(2) 0.0476(19) 0.0236(14) -0.0029(13) -0.0002(13) -0.0038(15)
C45 0.0425(18) 0.053(2) 0.0261(15) 0.0058(13) -0.0085(13) -0.0053(15)
C46 0.0412(18) 0.049(2) 0.0418(18) 0.0136(15) -0.0022(14) 0.0166(15)
C47 0.053(2) 0.0340(17) 0.048(2) 0.0082(14) 0.0032(16) 0.0139(15)
C48 0.072(2) 0.0226(15) 0.0446(19) -0.0029(13) 0.0059(17) -0.0062(14)
C49 0.065(2) 0.0301(16) 0.049(2) -0.0034(14) -0.0070(17) -0.0190(15)
C50 0.0324(17) 0.056(2) 0.058(2) 0.0149(18) -0.0099(15) -0.0213(15)
C51 0.0309(16) 0.067(2) 0.047(2) 0.0134(17) 0.0117(14) -0.0005(15)
C52 0.0480(19) 0.0466(19) 0.0260(15) 0.0015(13) 0.0087(13) -0.0014(14)
C53 0.0410(17) 0.0438(18) 0.0286(15) 0.0096(13) -0.0039(12) 0.0037(14)
C54 0.063(2) 0.0219(15) 0.049(2) 0.0057(13) 0.0048(16) 0.0019(14)
C55 0.048(2) 0.0463(19) 0.050(2) 0.0090(16) -0.0058(16) -0.0222(16)
C56 0.0335(16) 0.0506(19) 0.0404(17) 0.0141(15) 0.0084(13) -0.0085(14)
C57 0.0392(17) 0.0470(19) 0.0288(15) 0.0084(13) 0.0078(12) -0.0023(14)
C58 0.0451(18) 0.0362(16) 0.0317(15) 0.0120(12) 0.0009(13) -0.0004(13)
C59 0.0490(19) 0.0310(16) 0.0372(16) 0.0109(13) 0.0003(14) -0.0078(13)
C60 0.0464(19) 0.0434(18) 0.0438(19) 0.0148(15) 0.0006(15) -0.0198(15)
C61 0.0384(17) 0.0392(17) 0.0427(18) 0.0069(14) 0.0015(13) -0.0011(13)
C62 0.089(3) 0.084(3) 0.040(2) 0.004(2) 0.009(2) 0.038(3)
C63 0.081(3) 0.073(3) 0.053(2) 0.025(2) -0.001(2) -0.015(2)
C64 0.054(2) 0.055(2) 0.048(2) -0.0089(17) -0.0043(17) 0.0003(17)
C65 0.070(3) 0.094(4) 0.053(2) -0.023(2) -0.017(2) 0.023(3)
C66 0.223(10) 0.132(7) 0.135(7) 0.037(5) -0.089(7) -0.117(7)
O 0.0567(16) 0.0555(16) 0.0376(13) -0.0045(11) 0.0034(11) -0.0034(12)
Si 0.0463(6) 0.0446(5) 0.0374(5) 0.0074(4) 0.0035(4) 0.0036(4)

loop_
_atom_type_symbol
_atom_type_description
_atom_type_scat_dispersion_real
_atom_type_scat_dispersion_imag
_atom_type_scat_source
C C 0.0033 0.0016 'International Tables Vol C Tables 4.2.6.8 and 6.1.1.4'
H H 0 0 'International Tables Vol C Tables 4.2.6.8 and 6.1.1.4'
O O 0.0106 0.006 'International Tables Vol C Tables 4.2.6.8 and 6.1.1.4'
Si Si 0.0817 0.0704 'International Tables Vol C Tables 4.2.6.8 and 6.1.1.4'

loop_
_geom_angle_atom_site_label_1
_geom_angle_atom_site_label_2
_geom_angle_atom_site_label_3
_geom_angle
C2 C1 C5 99.7(2)
C2 C1 C61 109.3(3)
C5 C1 C61 111.3(2)
C2 C1 C6 112.5(3)
C5 C1 C6 113.7(3)
C61 C1 C6 110.0(3)
C7 C2 C3 119.9(3)
C7 C2 C1 124.3(3)
C3 C2 C1 110.4(3)
C8 C3 C2 121.7(3)
C8 C3 C4 120.1(3)
C2 C3 C4 107.6(3)
C9 C4 C5 122.4(3)
C9 C4 C3 119.5(3)
C5 C4 C3 107.7(3)
C10 C5 C4 118.9(3)
C10 C5 C1 124.1(3)
C4 C5 C1 110.8(3)
C11 C6 C20 100.5(3)
C11 C6 C1 115.7(3)
C20 C6 C1 115.9(3)
C11 C6 H1 106.8(19)
C20 C6 H1 112.3(19)
C1 C6 H1 105.5(19)
C2 C7 C12 120.9(3)
C2 C7 C13 119.2(3)
C12 C7 C13 107.6(3)
C3 C8 C14 118.9(3)
C3 C8 C15 119.8(3)
C14 C8 C15 108.9(3)
C4 C9 C17 118.7(3)
C4 C9 C16 120.3(3)
C17 C9 C16 108.1(3)
C5 C10 C18 119.7(3)
C5 C10 C19 120.5(3)
C18 C10 C19 108.2(3)
C12 C11 C21 119.6(3)
C12 C11 C6 124.3(3)
C21 C11 C6 109.8(3)
C11 C12 C7 119.9(3)
C11 C12 C22 120.8(3)
C7 C12 C22 107.9(3)
C14 C13 C23 121.5(3)
C14 C13 C7 120.0(3)
C23 C13 C7 106.9(3)
C13 C14 C8 120.1(3)
C13 C14 C24 119.5(3)
C8 C14 C24 107.8(3)
C16 C15 C8 121.0(3)
C16 C15 C25 119.6(3)
C8 C15 C25 107.4(3)
C15 C16 C26 120.8(3)
C15 C16 C9 119.4(3)
C26 C16 C9 107.8(3)
C18 C17 C9 120.0(3)
C18 C17 C27 119.6(3)
C9 C17 C27 108.3(3)
C17 C18 C28 120.2(3)
C17 C18 C10 120.3(3)
C28 C18 C10 108.5(3)
C20 C19 C29 119.9(3)
C20 C19 C10 120.5(3)
C29 C19 C10 107.5(3)
C19 C20 C30 118.7(3)
C19 C20 C6 123.3(3)
C30 C20 C6 110.4(3)
C31 C21 C30 120.3(3)
C31 C21 C11 120.7(4)
C30 C21 C11 108.3(3)
C32 C22 C23 120.9(3)
C32 C22 C12 119.6(4)
C23 C22 C12 108.0(3)
C33 C23 C22 120.2(4)
C33 C23 C13 118.9(4)
C22 C23 C13 109.5(3)
C34 C24 C25 119.1(3)
C34 C24 C14 120.4(4)
C25 C24 C14 108.4(3)
C35 C25 C24 120.9(3)
C35 C25 C15 119.4(3)
C24 C25 C15 107.5(3)
C36 C26 C16 120.1(4)
C36 C26 C27 119.4(4)
C16 C26 C27 108.5(3)
C37 C27 C26 121.0(3)
C37 C27 C17 119.4(3)
C26 C27 C17 107.2(3)
C38 C28 C18 120.4(3)
C38 C28 C29 120.1(3)
C18 C28 C29 107.9(3)
C39 C29 C19 121.4(3)
C39 C29 C28 119.5(3)
C19 C29 C28 107.9(3)
C40 C30 C20 120.7(3)
C40 C30 C21 120.7(3)
C20 C30 C21 108.4(3)
C21 C31 C41 119.9(4)
C21 C31 C32 118.6(3)
C41 C31 C32 109.0(3)
C22 C32 C31 120.6(3)
C22 C32 C42 120.0(4)
C31 C32 C42 106.8(3)
C23 C33 C43 119.9(4)
C23 C33 C34 119.9(3)
C43 C33 C34 108.0(3)
C24 C34 C44 120.7(4)
C24 C34 C33 119.7(3)
C44 C34 C33 107.3(3)
C25 C35 C36 119.4(3)
C25 C35 C45 119.9(3)
C36 C35 C45 108.3(3)
C26 C36 C35 120.8(3)
C26 C36 C46 120.3(3)
C35 C36 C46 107.1(3)
C27 C37 C38 121.1(3)
C27 C37 C47 119.4(4)
C38 C37 C47 107.5(3)
C28 C38 C37 119.3(3)
C28 C38 C48 119.0(4)
C37 C38 C48 109.5(3)
C29 C39 C40 118.7(3)
C29 C39 C49 120.4(4)
C40 C39 C49 109.1(3)
C30 C40 C39 120.6(3)
C30 C40 C50 118.8(4)
C39 C40 C50 108.0(3)
C50 C41 C31 120.9(3)
C50 C41 C51 119.1(3)
C31 C41 C51 107.6(4)
C43 C42 C51 120.3(3)
C43 C42 C32 119.4(4)
C51 C42 C32 108.5(3)
C42 C43 C52 119.9(3)
C42 C43 C33 119.6(3)
C52 C43 C33 108.3(3)
C45 C44 C52 119.5(3)
C45 C44 C34 120.0(3)
C52 C44 C34 108.2(3)
C44 C45 C53 120.5(3)
C44 C45 C35 119.4(3)
C53 C45 C35 108.6(3)
C47 C46 C53 120.2(3)
C47 C46 C36 119.7(3)
C53 C46 C36 108.1(3)
C46 C47 C54 120.0(3)
C46 C47 C37 120.1(3)
C54 C47 C37 108.1(3)
C49 C48 C38 121.8(3)
C49 C48 C54 119.4(3)
C38 C48 C54 106.6(3)
C48 C49 C55 122.0(3)
C48 C49 C39 119.2(3)
C55 C49 C39 106.4(3)
C41 C50 C55 121.2(4)
C41 C50 C40 119.4(3)
C55 C50 C40 107.3(4)
C56 C51 C42 120.2(3)
C56 C51 C41 119.8(4)
C42 C51 C41 108.0(3)
C57 C52 C43 119.7(3)
C57 C52 C44 120.0(3)
C43 C52 C44 108.3(3)
C58 C53 C46 120.3(3)
C58 C53 C45 119.6(3)
C46 C53 C45 107.9(3)
C59 C54 C47 120.8(3)
C59 C54 C48 118.9(3)
C47 C54 C48 108.3(3)
C60 C55 C50 120.2(4)
C60 C55 C49 118.9(4)
C50 C55 C49 109.3(3)
C51 C56 C57 120.2(3)
C51 C56 C60 119.8(3)
C57 C56 C60 107.9(3)
C52 C57 C58 120.2(3)
C52 C57 C56 119.8(3)
C58 C57 C56 108.3(3)
C53 C58 C57 120.3(3)
C53 C58 C59 119.0(3)
C57 C58 C59 108.8(3)
C54 C59 C58 119.6(3)
C54 C59 C60 120.5(3)
C58 C59 C60 107.5(3)
C55 C60 C59 120.2(3)
C55 C60 C56 119.9(3)
C59 C60 C56 107.6(3)
C1 C61 Si 122.4(2)
C1 C61 H61A 106.7
Si C61 H61A 106.7
C1 C61 H61B 106.7
Si C61 H61B 106.7
H61A C61 H61B 106.6
Si C62 H62A 109.5
Si C62 H62B 109.5
H62A C62 H62B 109.5
Si C62 H62C 109.5
H62A C62 H62C 109.5
H62B C62 H62C 109.5
Si C63 H63A 109.5
Si C63 H63B 109.5
H63A C63 H63B 109.5
Si C63 H63C 109.5
H63A C63 H63C 109.5
H63B C63 H63C 109.5
O C64 C66 105.4(4)
O C64 C65 109.4(3)
C66 C64 C65 111.5(5)
O C64 H64 110.2
C66 C64 H64 110.2
C65 C64 H64 110.2
C64 C65 H65A 109.5
C64 C65 H65B 109.5
H65A C65 H65B 109.5
C64 C65 H65C 109.5
H65A C65 H65C 109.5
H65B C65 H65C 109.5
C64 C66 H66A 109.5
C64 C66 H66B 109.5
H66A C66 H66B 109.5
C64 C66 H66C 109.5
H66A C66 H66C 109.5
H66B C66 H66C 109.5
C64 O Si 125.0(2)
O Si C63 111.1(2)
O Si C62 111.5(2)
C63 Si C62 108.7(2)
O Si C61 104.81(14)
C63 Si C61 107.2(2)
C62 Si C61 113.47(18)

loop_
_geom_bond_atom_site_label_1
_geom_bond_atom_site_label_2
_geom_bond_distance
C1 C2 1.531(4)
C1 C5 1.532(4)
C1 C61 1.574(4)
C1 C6 1.581(4)
C2 C7 1.365(5)
C2 C3 1.434(5)
C3 C8 1.382(5)
C3 C4 1.475(5)
C4 C9 1.383(5)
C4 C5 1.424(4)
C5 C10 1.377(4)
C6 C11 1.519(4)
C6 C20 1.534(5)
C6 H1 1.12(4)
C7 C12 1.453(5)
C7 C13 1.472(5)
C8 C14 1.435(5)
C8 C15 1.450(5)
C9 C17 1.422(5)
C9 C16 1.465(5)
C10 C18 1.449(4)
C10 C19 1.473(5)
C11 C12 1.351(5)
C11 C21 1.457(5)
C12 C22 1.455(5)
C13 C14 1.383(6)
C13 C23 1.443(5)
C14 C24 1.456(5)
C15 C16 1.384(6)
C15 C25 1.467(5)
C16 C26 1.432(5)
C17 C18 1.388(5)
C17 C27 1.464(5)
C18 C28 1.446(5)
C19 C20 1.372(5)
C19 C29 1.452(5)
C20 C30 1.435(5)
C21 C31 1.391(5)
C21 C30 1.436(5)
C22 C32 1.379(6)
C22 C23 1.427(6)
C23 C33 1.401(5)
C24 C34 1.377(5)
C24 C25 1.446(6)
C25 C35 1.398(5)
C26 C36 1.377(5)
C26 C27 1.451(6)
C27 C37 1.387(6)
C28 C38 1.392(5)
C28 C29 1.476(5)
C29 C39 1.374(5)
C30 C40 1.400(5)
C31 C41 1.434(6)
C31 C32 1.448(6)
C32 C42 1.466(5)
C33 C43 1.454(5)
C33 C34 1.473(6)
C34 C44 1.464(5)
C35 C36 1.449(5)
C35 C45 1.450(5)
C36 C46 1.478(5)
C37 C38 1.438(6)
C37 C47 1.465(5)
C38 C48 1.446(5)
C39 C40 1.413(6)
C39 C49 1.470(5)
C40 C50 1.473(5)
C41 C50 1.394(6)
C41 C51 1.466(5)
C42 C43 1.403(5)
C42 C51 1.428(6)
C43 C52 1.453(5)
C44 C45 1.392(5)
C44 C52 1.455(5)
C45 C53 1.449(5)
C46 C47 1.373(5)
C46 C53 1.447(5)
C47 C54 1.437(5)
C48 C49 1.370(6)
C48 C54 1.476(5)
C49 C55 1.446(6)
C50 C55 1.434(6)
C51 C56 1.394(5)
C52 C57 1.394(5)
C53 C58 1.398(5)
C54 C59 1.387(5)
C55 C60 1.386(5)
C56 C57 1.451(5)
C56 C60 1.468(5)
C57 C58 1.437(5)
C58 C59 1.457(5)
C59 C60 1.460(5)
C61 Si 1.883(4)
C61 H61A 0.97
C61 H61B 0.97
C62 Si 1.856(4)
C62 H62A 0.96
C62 H62B 0.96
C62 H62C 0.96
C63 Si 1.854(4)
C63 H63A 0.96
C63 H63B 0.96
C63 H63C 0.96
C64 O 1.480(5)
C64 C66 1.484(8)
C64 C65 1.497(6)
C64 H64 0.98
C65 H65A 0.96
C65 H65B 0.96
C65 H65C 0.96
C66 H66A 0.96
C66 H66B 0.96
C66 H66C 0.96
O Si 1.629(3)
